data_7044910
loop_
_publ_author_name
'Chen, Xinglong'
'Zhang, Fangfang'
'Shi, Yunjing'
'Sun, Yanzhou'
'Yang, Zhihua'
'Pan, Shilie'

_publ_section_title
;
 MBaYB<sub>6</sub>O<sub>12</sub> (M = Rb, Cs): two new rare-earth borates
 with large birefringence and short ultraviolet cutoff edges.
;
_journal_issue 3
_journal_name_full 'Dalton transactions (Cambridge, England : 2003)'
_journal_page_first 750
_journal_page_last 757
_journal_paper_doi 10.1039/c7dt04223j
_journal_volume 47
_journal_year 2018
_chemical_formula_sum 'B6 Ba Cs O12 Y'
_chemical_formula_weight 616.02
_space_group_IT_number 148
_space_group_name_Hall '-R 3'
_space_group_name_H-M_alt 'R -3 :H'
_symmetry_cell_setting trigonal
_symmetry_space_group_name_Hall '-R 3'
_symmetry_space_group_name_H-M 'R -3 :H'
_atom_sites_solution_hydrogens none
_atom_sites_solution_primary direct
_atom_sites_solution_secondary difmap
_audit_creation_method SHELXL-97
_audit_update_record
;
2017-11-06 deposited with the CCDC.
2017-11-30 downloaded from the CCDC.
;
_cell_angle_alpha 90.00
_cell_angle_beta 90.00
_cell_angle_gamma 120.00
_cell_formula_units_Z 3
_cell_length_a 7.2879(4)
_cell_length_b 7.2879(4)
_cell_length_c 18.072(3)
_cell_measurement_reflns_used 1996
_cell_measurement_temperature 296(2)
_cell_measurement_theta_max 26.20
_cell_measurement_theta_min 3.38
_cell_volume 831.27(15)
_computing_cell_refinement 'Bruker SMART'
_computing_data_collection 'Bruker SMART'
_computing_data_reduction 'Bruker SAINT'
_computing_molecular_graphics 'Bruker SHELXTL'
_computing_publication_material 'Bruker SHELXTL'
_computing_structure_refinement 'SHELXL-97 (Sheldrick, 1997)'
_computing_structure_solution 'SHELXS-97 (Sheldrick, 1990)'
_diffrn_ambient_temperature 296(2)
_diffrn_measured_fraction_theta_full 0.992
_diffrn_measured_fraction_theta_max 0.992
_diffrn_measurement_device_type 'CCD area detector'
_diffrn_measurement_method 'phi and omega scans'
_diffrn_radiation_monochromator graphite
_diffrn_radiation_source 'fine-focus sealed tube'
_diffrn_radiation_type MoK\a
_diffrn_radiation_wavelength 0.71073
_diffrn_reflns_av_R_equivalents 0.0287
_diffrn_reflns_av_sigmaI/netI 0.0173
_diffrn_reflns_limit_h_max 9
_diffrn_reflns_limit_h_min -6
_diffrn_reflns_limit_k_max 9
_diffrn_reflns_limit_k_min -9
_diffrn_reflns_limit_l_max 22
_diffrn_reflns_limit_l_min -22
_diffrn_reflns_number 2646
_diffrn_reflns_theta_full 26.37
_diffrn_reflns_theta_max 26.37
_diffrn_reflns_theta_min 3.38
_exptl_absorpt_coefficient_mu 12.039
_exptl_absorpt_correction_T_max 0.633
_exptl_absorpt_correction_T_min 0.153
_exptl_absorpt_correction_type numerical
_exptl_crystal_colour colorless
_exptl_crystal_density_diffrn 3.692
_exptl_crystal_density_method 'not measured'
_exptl_crystal_description block
_exptl_crystal_F_000 828
_exptl_crystal_size_max 0.188
_exptl_crystal_size_mid 0.136
_exptl_crystal_size_min 0.038
_refine_diff_density_max 0.640
_refine_diff_density_min -0.434
_refine_diff_density_rms 0.106
_refine_ls_extinction_coef 0.0014(2)
_refine_ls_extinction_expression Fc^*^=kFc[1+0.001xFc^2^\l^3^/sin(2\q)]^-1/4^
_refine_ls_extinction_method SHELXL
_refine_ls_goodness_of_fit_ref 1.088
_refine_ls_hydrogen_treatment none
_refine_ls_matrix_type full
_refine_ls_number_parameters 37
_refine_ls_number_reflns 377
_refine_ls_number_restraints 1
_refine_ls_restrained_S_all 1.139
_refine_ls_R_factor_all 0.0167
_refine_ls_R_factor_gt 0.0159
_refine_ls_shift/su_max 0.000
_refine_ls_shift/su_mean 0.000
_refine_ls_structure_factor_coef Fsqd
_refine_ls_weighting_details 'calc w=1/[\s^2^(Fo^2^)+(0.0196P)^2^+4.8664P] where P=(Fo^2^+2Fc^2^)/3'
_refine_ls_weighting_scheme calc
_refine_ls_wR_factor_gt 0.0406
_refine_ls_wR_factor_ref 0.0410
_reflns_number_gt 367
_reflns_number_total 377
_reflns_threshold_expression >2sigma(I)
_cod_data_source_file c7dt04223j2.cif
_cod_data_source_block 1
_cod_depositor_comments 'Adding full bibliography for 7044909--7044910.cif.'
_cod_original_cell_volume 831.26(13)
_cod_original_sg_symbol_H-M R-3
_cod_database_code 7044910

loop_
_symmetry_equiv_pos_as_xyz
'x, y, z'
'-y, x-y, z'
'-x+y, -x, z'
'x+2/3, y+1/3, z+1/3'
'-y+2/3, x-y+1/3, z+1/3'
'-x+y+2/3, -x+1/3, z+1/3'
'x+1/3, y+2/3, z+2/3'
'-y+1/3, x-y+2/3, z+2/3'
'-x+y+1/3, -x+2/3, z+2/3'
'-x, -y, -z'
'y, -x+y, -z'
'x-y, x, -z'
'-x+2/3, -y+1/3, -z+1/3'
'y+2/3, -x+y+1/3, -z+1/3'
'x-y+2/3, x+1/3, -z+1/3'
'-x+1/3, -y+2/3, -z+2/3'
'y+1/3, -x+y+2/3, -z+2/3'
'x-y+1/3, x+2/3, -z+2/3'

loop_
_atom_site_label
_atom_site_type_symbol
_atom_site_fract_x
_atom_site_fract_y
_atom_site_fract_z
_atom_site_U_iso_or_equiv
_atom_site_adp_type
_atom_site_occupancy
_atom_site_symmetry_multiplicity
_atom_site_calc_flag
_atom_site_refinement_flags
Cs1 Cs 0.0000 0.0000 0.7860(2) 0.0388(18) Uani 0.50 3 d SP
Ba1 Ba 0.0000 0.0000 0.78719(15) 0.0077(7) Uani 0.50 3 d SP
Y1 Y 0.0000 0.0000 1.0000 0.0132(3) Uani 1 6 d SU
B1 B 0.1703(7) 0.4507(7) 1.0799(3) 0.0259(9) Uani 1 1 d .
O1 O 0.3840(4) 0.5090(4) 1.08153(18) 0.0334(7) Uani 1 1 d .
O2 O 0.0182(5) 0.2525(4) 1.07911(19) 0.0372(8) Uani 1 1 d U

loop_
_atom_site_aniso_label
_atom_site_aniso_U_11
_atom_site_aniso_U_22
_atom_site_aniso_U_33
_atom_site_aniso_U_23
_atom_site_aniso_U_13
_atom_site_aniso_U_12
Cs1 0.036(2) 0.036(2) 0.045(3) 0.000 0.000 0.0180(10)
Ba1 0.0032(8) 0.0032(8) 0.0166(15) 0.000 0.000 0.0016(4)
Y1 0.0107(3) 0.0107(3) 0.0182(4) 0.000 0.000 0.00533(16)
B1 0.021(2) 0.021(2) 0.036(2) -0.0058(18) -0.0005(18) 0.0111(18)
O1 0.0203(14) 0.0205(14) 0.060(2) -0.0039(13) 0.0047(13) 0.0105(12)
O2 0.0274(15) 0.0160(14) 0.064(2) -0.0161(12) -0.0018(14) 0.0076(12)

loop_
_atom_type_symbol
_atom_type_description
_atom_type_scat_dispersion_real
_atom_type_scat_dispersion_imag
_atom_type_scat_source
B B 0.0013 0.0007 'International Tables Vol C Tables 4.2.6.8 and 6.1.1.4'
O O 0.0106 0.0060 'International Tables Vol C Tables 4.2.6.8 and 6.1.1.4'
Y Y -2.7962 3.5667 'International Tables Vol C Tables 4.2.6.8 and 6.1.1.4'
Cs Cs -0.3680 2.1192 'International Tables Vol C Tables 4.2.6.8 and 6.1.1.4'
Ba Ba -0.3244 2.2819 'International Tables Vol C Tables 4.2.6.8 and 6.1.1.4'

loop_
_geom_angle_atom_site_label_1
_geom_angle_atom_site_label_2
_geom_angle_atom_site_label_3
_geom_angle
_geom_angle_site_symmetry_1
_geom_angle_site_symmetry_3
O2 Cs1 O2 114.29(8) 8_554 9_444
O2 Cs1 O2 114.29(8) 8_554 7_544
O2 Cs1 O2 114.29(8) 9_444 7_544
O2 Cs1 O1 46.39(8) 8_554 7_444
O2 Cs1 O1 69.87(8) 9_444 7_444
O2 Cs1 O1 150.20(17) 7_544 7_444
O2 Cs1 O1 69.87(8) 8_554 9_554
O2 Cs1 O1 150.20(17) 9_444 9_554
O2 Cs1 O1 46.39(8) 7_544 9_554
O1 Cs1 O1 114.97(8) 7_444 9_554
O2 Cs1 O1 150.20(17) 8_554 8_544
O2 Cs1 O1 46.39(8) 9_444 8_544
O2 Cs1 O1 69.87(8) 7_544 8_544
O1 Cs1 O1 114.97(8) 7_444 8_544
O1 Cs1 O1 114.96(8) 9_554 8_544
O2 Cs1 O2 81.78(10) 8_554 11_557
O2 Cs1 O2 139.85(14) 9_444 11_557
O2 Cs1 O2 88.15(12) 7_544 11_557
O1 Cs1 O2 107.30(11) 7_444 11_557
O1 Cs1 O2 68.93(9) 9_554 11_557
O1 Cs1 O2 127.93(13) 8_544 11_557
O2 Cs1 O2 139.85(14) 8_554 10_557
O2 Cs1 O2 88.15(12) 9_444 10_557
O2 Cs1 O2 81.78(10) 7_544 10_557
O1 Cs1 O2 127.93(13) 7_444 10_557
O1 Cs1 O2 107.30(11) 9_554 10_557
O1 Cs1 O2 68.93(9) 8_544 10_557
O2 Cs1 O2 61.37(12) 11_557 10_557
O2 Cs1 O2 88.15(11) 8_554 12_557
O2 Cs1 O2 81.78(10) 9_444 12_557
O2 Cs1 O2 139.85(14) 7_544 12_557
O1 Cs1 O2 68.93(9) 7_444 12_557
O1 Cs1 O2 127.93(13) 9_554 12_557
O1 Cs1 O2 107.30(11) 8_544 12_557
O2 Cs1 O2 61.37(12) 11_557 12_557
O2 Cs1 O2 61.37(12) 10_557 12_557
O2 Cs1 B1 22.47(9) 8_554 8_554
O2 Cs1 B1 93.72(10) 9_444 8_554
O2 Cs1 B1 134.94(13) 7_544 8_554
O1 Cs1 B1 24.23(9) 7_444 8_554
O1 Cs1 B1 92.19(10) 9_554 8_554
O1 Cs1 B1 136.92(13) 8_544 8_554
O2 Cs1 B1 92.03(11) 11_557 8_554
O2 Cs1 B1 136.18(15) 10_557 8_554
O2 Cs1 B1 75.58(9) 12_557 8_554
O2 Cs1 B1 134.94(13) 8_554 9_444
O2 Cs1 B1 22.47(9) 9_444 9_444
O2 Cs1 B1 93.72(10) 7_544 9_444
O1 Cs1 B1 92.19(10) 7_444 9_444
O1 Cs1 B1 136.92(13) 9_554 9_444
O1 Cs1 B1 24.23(9) 8_544 9_444
O2 Cs1 B1 136.18(15) 11_557 9_444
O2 Cs1 B1 75.58(10) 10_557 9_444
O2 Cs1 B1 92.03(11) 12_557 9_444
B1 Cs1 B1 115.73(7) 8_554 9_444
O2 Cs1 B1 93.72(10) 8_554 7_544
O2 Cs1 B1 134.94(12) 9_444 7_544
O2 Cs1 B1 22.47(9) 7_544 7_544
O1 Cs1 B1 136.92(13) 7_444 7_544
O1 Cs1 B1 24.23(9) 9_554 7_544
O1 Cs1 B1 92.19(9) 8_544 7_544
O2 Cs1 B1 75.58(10) 11_557 7_544
O2 Cs1 B1 92.03(11) 10_557 7_544
O2 Cs1 B1 136.18(15) 12_557 7_544
B1 Cs1 B1 115.73(7) 8_554 7_544
B1 Cs1 B1 115.73(7) 9_444 7_544
O2 Ba1 O2 113.98(7) 8_554 9_444
O2 Ba1 O2 113.98(7) 8_554 7_544
O2 Ba1 O2 113.98(7) 9_444 7_544
O2 Ba1 O2 81.98(10) 8_554 11_557
O2 Ba1 O2 140.48(10) 9_444 11_557
O2 Ba1 O2 88.38(11) 7_544 11_557
O2 Ba1 O2 140.48(10) 8_554 10_557
O2 Ba1 O2 88.38(11) 9_444 10_557
O2 Ba1 O2 81.98(10) 7_544 10_557
O2 Ba1 O2 61.76(10) 11_557 10_557
O2 Ba1 O2 88.38(11) 8_554 12_557
O2 Ba1 O2 81.98(10) 9_444 12_557
O2 Ba1 O2 140.48(10) 7_544 12_557
O2 Ba1 O2 61.76(10) 11_557 12_557
O2 Ba1 O2 61.76(10) 10_557 12_557
O2 Ba1 O1 46.30(8) 8_554 7_444
O2 Ba1 O1 69.73(8) 9_444 7_444
O2 Ba1 O1 149.48(12) 7_544 7_444
O2 Ba1 O1 107.62(9) 11_557 7_444
O2 Ba1 O1 128.41(10) 10_557 7_444
O2 Ba1 O1 69.09(8) 12_557 7_444
O2 Ba1 O1 69.73(8) 8_554 9_554
O2 Ba1 O1 149.48(12) 9_444 9_554
O2 Ba1 O1 46.30(8) 7_544 9_554
O2 Ba1 O1 69.09(8) 11_557 9_554
O2 Ba1 O1 107.62(9) 10_557 9_554
O2 Ba1 O1 128.41(10) 12_557 9_554
O1 Ba1 O1 114.67(6) 7_444 9_554
O2 Ba1 O1 149.48(12) 8_554 8_544
O2 Ba1 O1 46.30(8) 9_444 8_544
O2 Ba1 O1 69.73(8) 7_544 8_544
O2 Ba1 O1 128.41(10) 11_557 8_544
O2 Ba1 O1 69.09(8) 10_557 8_544
O2 Ba1 O1 107.62(9) 12_557 8_544
O1 Ba1 O1 114.67(6) 7_444 8_544
O1 Ba1 O1 114.67(6) 9_554 8_544
O2 Ba1 B1 22.44(9) 8_554 8_554
O2 Ba1 B1 93.53(9) 9_444 8_554
O2 Ba1 B1 134.52(11) 7_544 8_554
O2 Ba1 B1 92.24(10) 11_557 8_554
O2 Ba1 B1 136.74(12) 10_557 8_554
O2 Ba1 B1 75.72(9) 12_557 8_554
O1 Ba1 B1 24.20(9) 7_444 8_554
O1 Ba1 B1 92.01(9) 9_554 8_554
O1 Ba1 B1 136.49(11) 8_544 8_554
O2 Ba1 B1 134.52(11) 8_554 9_444
O2 Ba1 B1 22.44(9) 9_444 9_444
O2 Ba1 B1 93.53(9) 7_544 9_444
O2 Ba1 B1 136.74(12) 11_557 9_444
O2 Ba1 B1 75.72(9) 10_557 9_444
O2 Ba1 B1 92.24(10) 12_557 9_444
O1 Ba1 B1 92.01(9) 7_444 9_444
O1 Ba1 B1 136.49(11) 9_554 9_444
O1 Ba1 B1 24.20(9) 8_544 9_444
B1 Ba1 B1 115.49(6) 8_554 9_444
O2 Ba1 B1 93.53(9) 8_554 7_544
O2 Ba1 B1 134.52(11) 9_444 7_544
O2 Ba1 B1 22.44(9) 7_544 7_544
O2 Ba1 B1 75.72(9) 11_557 7_544
O2 Ba1 B1 92.24(10) 10_557 7_544
O2 Ba1 B1 136.74(12) 12_557 7_544
O1 Ba1 B1 136.49(11) 7_444 7_544
O1 Ba1 B1 24.20(9) 9_554 7_544
O1 Ba1 B1 92.01(9) 8_544 7_544
B1 Ba1 B1 115.49(6) 8_554 7_544
B1 Ba1 B1 115.49(6) 9_444 7_544
O2 Y1 O2 180.000(2) 10_557 .
O2 Y1 O2 95.11(13) 10_557 3
O2 Y1 O2 84.89(13) . 3
O2 Y1 O2 84.89(13) 10_557 12_557
O2 Y1 O2 95.11(13) . 12_557
O2 Y1 O2 180.000(1) 3 12_557
O2 Y1 O2 84.89(13) 10_557 11_557
O2 Y1 O2 95.11(13) . 11_557
O2 Y1 O2 95.11(13) 3 11_557
O2 Y1 O2 84.89(13) 12_557 11_557
O2 Y1 O2 95.11(13) 10_557 2
O2 Y1 O2 84.89(13) . 2
O2 Y1 O2 84.89(13) 3 2
O2 Y1 O2 95.11(13) 12_557 2
O2 Y1 O2 180.000(1) 11_557 2
O2 Y1 Ba1 51.20(9) 10_557 .
O2 Y1 Ba1 128.80(9) . .
O2 Y1 Ba1 128.80(9) 3 .
O2 Y1 Ba1 51.20(9) 12_557 .
O2 Y1 Ba1 51.20(9) 11_557 .
O2 Y1 Ba1 128.80(9) 2 .
O2 Y1 Ba1 128.80(9) 10_557 10_557
O2 Y1 Ba1 51.20(9) . 10_557
O2 Y1 Ba1 51.20(9) 3 10_557
O2 Y1 Ba1 128.80(9) 12_557 10_557
O2 Y1 Ba1 128.80(9) 11_557 10_557
O2 Y1 Ba1 51.20(9) 2 10_557
Ba1 Y1 Ba1 180.0 . 10_557
O2 Y1 Cs1 128.80(9) 10_557 10_557
O2 Y1 Cs1 51.20(9) . 10_557
O2 Y1 Cs1 51.20(9) 3 10_557
O2 Y1 Cs1 128.80(9) 12_557 10_557
O2 Y1 Cs1 128.80(9) 11_557 10_557
O2 Y1 Cs1 51.20(9) 2 10_557
Ba1 Y1 Cs1 180.000(1) . 10_557
Ba1 Y1 Cs1 0.0 10_557 10_557
O2 Y1 Cs1 51.20(9) 10_557 .
O2 Y1 Cs1 128.80(9) . .
O2 Y1 Cs1 128.80(9) 3 .
O2 Y1 Cs1 51.20(9) 12_557 .
O2 Y1 Cs1 51.20(9) 11_557 .
O2 Y1 Cs1 128.80(9) 2 .
Ba1 Y1 Cs1 0.0 . .
Ba1 Y1 Cs1 180.000(1) 10_557 .
Cs1 Y1 Cs1 180.0 10_557 .
O2 Y1 Cs1 109.31(8) 10_557 4
O2 Y1 Cs1 70.69(8) . 4
O2 Y1 Cs1 30.37(8) 3 4
O2 Y1 Cs1 149.63(8) 12_557 4
O2 Y1 Cs1 70.37(9) 11_557 4
O2 Y1 Cs1 109.63(9) 2 4
Ba1 Y1 Cs1 117.14(5) . 4
Ba1 Y1 Cs1 62.86(5) 10_557 4
Cs1 Y1 Cs1 62.86(5) 10_557 4
Cs1 Y1 Cs1 117.14(5) . 4
O2 Y1 Cs1 70.69(8) 10_557 16_446
O2 Y1 Cs1 109.31(8) . 16_446
O2 Y1 Cs1 149.63(8) 3 16_446
O2 Y1 Cs1 30.37(8) 12_557 16_446
O2 Y1 Cs1 109.63(9) 11_557 16_446
O2 Y1 Cs1 70.37(9) 2 16_446
Ba1 Y1 Cs1 62.86(5) . 16_446
Ba1 Y1 Cs1 117.14(5) 10_557 16_446
Cs1 Y1 Cs1 117.14(5) 10_557 16_446
Cs1 Y1 Cs1 62.86(5) . 16_446
Cs1 Y1 Cs1 180.0 4 16_446
O2 B1 O1 122.5(4) . .
O2 B1 O1 121.0(4) . 3_565
O1 B1 O1 116.5(3) . 3_565
O2 B1 Cs1 60.8(2) . 4_455
O1 B1 Cs1 166.5(3) . 4_455
O1 B1 Cs1 61.48(19) 3_565 4_455
O2 B1 Ba1 60.9(2) . 4_455
O1 B1 Ba1 166.1(3) . 4_455
O1 B1 Ba1 61.51(19) 3_565 4_455
Cs1 B1 Ba1 0.35(11) 4_455 4_455
O2 B1 Cs1 46.8(2) . 10_557
O1 B1 Cs1 94.8(2) . 10_557
O1 B1 Cs1 128.4(3) 3_565 10_557
Cs1 B1 Cs1 78.57(10) 4_455 10_557
Ba1 B1 Cs1 78.35(10) 4_455 10_557
O2 B1 Cs1 110.9(3) . 16_556
O1 B1 Cs1 80.0(2) . 16_556
O1 B1 Cs1 80.0(2) 3_565 16_556
Cs1 B1 Cs1 111.73(13) 4_455 16_556
Ba1 B1 Cs1 112.06(13) 4_455 16_556
Cs1 B1 Cs1 148.80(14) 10_557 16_556
B1 O1 B1 123.5(4) . 2_665
B1 O1 Cs1 140.9(2) . 4
B1 O1 Cs1 94.3(2) 2_665 4
B1 O1 Ba1 140.8(2) . 4
B1 O1 Ba1 94.3(2) 2_665 4
Cs1 O1 Ba1 0.40(13) 4 4
B1 O2 Y1 124.9(3) . .
B1 O2 Cs1 96.7(2) . 4_455
Y1 O2 Cs1 126.95(13) . 4_455
B1 O2 Ba1 96.7(2) . 4_455
Y1 O2 Ba1 127.20(12) . 4_455
Cs1 O2 Ba1 0.40(13) 4_455 4_455
B1 O2 Ba1 114.9(3) . 10_557
Y1 O2 Ba1 92.46(10) . 10_557
Cs1 O2 Ba1 98.37(13) 4_455 10_557
Ba1 O2 Ba1 98.02(10) 4_455 10_557
B1 O2 Cs1 114.8(3) . 10_557
Y1 O2 Cs1 92.70(11) . 10_557
Cs1 O2 Cs1 98.22(10) 4_455 10_557
Ba1 O2 Cs1 97.87(12) 4_455 10_557
Ba1 O2 Cs1 0.24(8) 10_557 10_557

loop_
_geom_bond_atom_site_label_1
_geom_bond_atom_site_label_2
_geom_bond_distance
_geom_bond_site_symmetry_2
Cs1 O2 2.991(3) 8_554
Cs1 O2 2.991(3) 9_444
Cs1 O2 2.991(3) 7_544
Cs1 O1 2.998(3) 7_444
Cs1 O1 2.998(3) 9_554
Cs1 O1 2.998(3) 8_544
Cs1 O2 3.017(5) 11_557
Cs1 O2 3.017(5) 10_557
Cs1 O2 3.017(5) 12_557
Cs1 B1 3.402(4) 8_554
Cs1 B1 3.402(5) 9_444
Cs1 B1 3.402(4) 7_544
Ba1 O2 2.996(3) 8_554
Ba1 O2 2.996(3) 9_444
Ba1 O2 2.996(3) 7_544
Ba1 O2 3.000(4) 11_557
Ba1 O2 3.000(4) 10_557
Ba1 O2 3.000(4) 12_557
Ba1 O1 3.003(3) 7_444
Ba1 O1 3.003(3) 9_554
Ba1 O1 3.003(3) 8_544
Ba1 B1 3.407(4) 8_554
Ba1 B1 3.407(5) 9_444
Ba1 B1 3.407(4) 7_544
Y1 O2 2.281(3) 10_557
Y1 O2 2.281(3) .
Y1 O2 2.281(3) 3
Y1 O2 2.281(3) 12_557
Y1 O2 2.281(3) 11_557
Y1 O2 2.281(3) 2
Y1 Ba1 3.846(3) 10_557
Y1 Cs1 3.867(4) 10_557
Y1 Cs1 4.728(2) 4
Y1 Cs1 4.728(2) 16_446
B1 O2 1.309(5) .
B1 O1 1.394(5) .
B1 O1 1.400(5) 3_565
B1 Cs1 3.402(4) 4_455
B1 Ba1 3.407(4) 4_455
B1 Cs1 3.758(5) 10_557
B1 Cs1 3.871(6) 16_556
O1 B1 1.400(5) 2_665
O1 Cs1 2.998(3) 4
O1 Ba1 3.003(3) 4
O2 Cs1 2.991(3) 4_455
O2 Ba1 2.996(3) 4_455
O2 Ba1 3.000(4) 10_557
O2 Cs1 3.017(5) 10_557
